data_1565533
loop_
_publ_author_name
'Li, Xianli'
'Peng, Chao'
'Xiao, Yonghong'
'Xue, Dongfeng'
'Luo, Binbin'
'Huang, Xiao-Chun'

_publ_section_title
;
 Guest-Induced Reversible Phase Transformation of Organic--Inorganic
 Phenylpiperazinium Antimony (III) Chlorides with Solvatochromic
 Photoluminescence
;
_journal_issue 45
_journal_name_full 'The Journal of Physical Chemistry C'
_journal_page_first 25112
_journal_page_last 25118
_journal_paper_doi 10.1021/acs.jpcc.1c07725
_journal_volume 125
_journal_year 2021
_chemical_formula_moiety 'Cl6 Sb, 2(C10 H16 N2), Cl'
_chemical_formula_sum 'C20 H32 Cl7 N4 Sb'
_chemical_formula_weight 698.39
_space_group_crystal_system monoclinic
_space_group_IT_number 15
_space_group_name_Hall '-C 2yc'
_space_group_name_H-M_alt 'C 1 2/c 1'
_atom_sites_solution_hydrogens geom
_atom_sites_solution_primary iterative
_audit_creation_date 2021-08-10
_audit_creation_method
;
Olex2 1.2
(compiled 2018.05.29 svn.r3508 for OlexSys, GUI svn.r5506)
;
_cell_angle_alpha 90
_cell_angle_beta 103.0480(10)
_cell_angle_gamma 90
_cell_formula_units_Z 4
_cell_length_a 12.74300(10)
_cell_length_b 28.0958(3)
_cell_length_c 8.45780(10)
_cell_measurement_reflns_used 5287
_cell_measurement_temperature 298.3(7)
_cell_measurement_theta_max 64.9340
_cell_measurement_theta_min 3.1150
_cell_volume 2949.92(5)
_computing_cell_refinement 'CrysAlisPro 1.171.39.7e (Rigaku OD, 2015)'
_computing_data_collection 'CrysAlisPro 1.171.39.7e (Rigaku OD, 2015)'
_computing_data_reduction 'CrysAlisPro 1.171.39.7e (Rigaku OD, 2015)'
_computing_molecular_graphics 'Olex2 (Dolomanov et al., 2009)'
_computing_publication_material 'Olex2 (Dolomanov et al., 2009)'
_computing_structure_refinement 'XL (Sheldrick, 2008)'
_computing_structure_solution 'olex2.solve (Bourhis et al., 2015)'
_diffrn_ambient_environment air
_diffrn_ambient_temperature 298.3(7)
_diffrn_detector 'CCD plate'
_diffrn_measured_fraction_theta_full 0.881
_diffrn_measured_fraction_theta_max 0.997
_diffrn_measurement_details
;
List of Runs (angles in degrees, time in seconds):

  # Type    Start    End  Width  t~exp~   \w     \q     \k     \f   Frames
--------------------------------------------------------------------------
  1  \w    -86.00 -57.00   0.50    1.44    --    0.00 -19.00 -60.00   58
  2  \w    -20.00   6.00   0.50    1.44    --    0.00 -38.00  60.00   52
  3  \w    -81.00 -40.00   0.50    1.44    --    0.00 -38.00  60.00   82
  4  \w    -13.00  16.00   0.50    1.44    --    0.00 -19.00 -60.00   58
  5  \w    -12.00  95.00   0.50    5.75    --   77.80 -45.00-150.00  214
  6  \w    -12.00  78.00   0.50    5.75    --   77.80 -30.00-120.00  180
  7  \w      2.00  96.00   0.50    5.75    --   77.80 -45.00  30.00  188
  8  \w     78.00 167.00   0.50    5.75    --   77.80  61.00 150.00  178
  9  \w     67.00 146.00   0.50    5.75    --   77.80  30.00 150.00  158
 10  \w     34.00  64.00   0.50    5.75    --   77.80 -61.00 -30.00   60
;
_diffrn_measurement_device 'four-circle diffractometer'
_diffrn_measurement_device_type 'XtaLAB Pro: Kappa single'
_diffrn_measurement_method '\w scans'
_diffrn_orient_matrix_type 'CrysAlisPro convention (1999,Acta A55,543-557)'
_diffrn_orient_matrix_UB_11 0.0961966000
_diffrn_orient_matrix_UB_12 0.0091271000
_diffrn_orient_matrix_UB_13 0.1437453000
_diffrn_orient_matrix_UB_21 0.0671094000
_diffrn_orient_matrix_UB_22 -0.0369569000
_diffrn_orient_matrix_UB_23 -0.0688629000
_diffrn_orient_matrix_UB_31 0.0405986000
_diffrn_orient_matrix_UB_32 0.0394614000
_diffrn_orient_matrix_UB_33 -0.0977052000
_diffrn_radiation_monochromator graphite
_diffrn_radiation_probe x-ray
_diffrn_radiation_type CuK\a
_diffrn_radiation_wavelength 1.54184
_diffrn_reflns_av_R_equivalents 0.0173
_diffrn_reflns_av_unetI/netI 0.0202
_diffrn_reflns_Laue_measured_fraction_full 0.881
_diffrn_reflns_Laue_measured_fraction_max 0.997
_diffrn_reflns_limit_h_max 14
_diffrn_reflns_limit_h_min -13
_diffrn_reflns_limit_k_max 32
_diffrn_reflns_limit_k_min -17
_diffrn_reflns_limit_l_max 9
_diffrn_reflns_limit_l_min -9
_diffrn_reflns_number 6600
_diffrn_reflns_point_group_measured_fraction_full 0.881
_diffrn_reflns_point_group_measured_fraction_max 0.997
_diffrn_reflns_theta_full 67.684
_diffrn_reflns_theta_max 62.488
_diffrn_reflns_theta_min 3.146
_diffrn_source 'fine-focus sealed X-ray tube'
_diffrn_source_type 'Enhance (Cu) X-ray Source'
_exptl_absorpt_coefficient_mu 13.382
_exptl_absorpt_correction_T_max 1.00000
_exptl_absorpt_correction_T_min 0.70048
_exptl_absorpt_correction_type multi-scan
_exptl_absorpt_process_details
;
CrysAlisPro 1.171.39.7e (Rigaku Oxford Diffraction, 2015)
Empirical absorption correction using spherical harmonics,
 implemented in SCALE3 ABSPACK scaling algorithm.
;
_exptl_crystal_colour 'clear light colourless'
_exptl_crystal_colour_lustre clear
_exptl_crystal_colour_modifier light
_exptl_crystal_colour_primary colourless
_exptl_crystal_density_diffrn 1.573
_exptl_crystal_description block
_exptl_crystal_F_000 1400
_exptl_crystal_size_max 0.2
_exptl_crystal_size_mid 0.15
_exptl_crystal_size_min 0.1
_refine_diff_density_max 0.939
_refine_diff_density_min -0.785
_refine_diff_density_rms 0.144
_refine_ls_extinction_coef 0.00023(5)
_refine_ls_extinction_expression Fc^*^=kFc[1+0.001xFc^2^\l^3^/sin(2\q)]^-1/4^
_refine_ls_extinction_method SHELXL
_refine_ls_goodness_of_fit_ref 1.257
_refine_ls_hydrogen_treatment constr
_refine_ls_matrix_type full
_refine_ls_number_parameters 190
_refine_ls_number_reflns 2361
_refine_ls_number_restraints 72
_refine_ls_restrained_S_all 1.237
_refine_ls_R_factor_all 0.0655
_refine_ls_R_factor_gt 0.0644
_refine_ls_shift/su_max 0.000
_refine_ls_shift/su_mean 0.000
_refine_ls_structure_factor_coef Fsqd
_refine_ls_weighting_details
;
 w=1/[\s^2^(Fo^2^)+(0.0354P)^2^+72.7388P]
 where P=(Fo^2^+2Fc^2^)/3
;
_refine_ls_weighting_scheme calc
_refine_ls_wR_factor_gt 0.1766
_refine_ls_wR_factor_ref 0.1770
_reflns_Friedel_coverage 0.000
_reflns_number_gt 2278
_reflns_number_total 2361
_reflns_threshold_expression 'I > 2\s(I)'
_cod_data_source_file jp1c07725_si_003.cif
_cod_data_source_block (PhPi)2SbCl7-V
_cod_database_code 1565533
_shelxl_version_number 2013-2
_chemical_oxdiff_formula 'C H N O Sb Cl'
_chemical_oxdiff_usercomment 'C H N O Sb Cl'
_shelx_space_group_comment
;
The symmetry employed for this shelxl refinement is uniquely defined
by the following loop, which should always be used as a source of
symmetry information in preference to the above space-group names.
They are only intended as comments.
;
_shelx_estimated_absorpt_t_max 0.348
_shelx_estimated_absorpt_t_min 0.175
_reflns_odcompleteness_completeness 99.91
_reflns_odcompleteness_iscentric 1
_reflns_odcompleteness_theta 61.08
_olex2_refinement_description
;
1. Fixed Uiso
 At 1.2 times of:
  All C(H) groups, All C(H,H) groups, All N(H,H) groups
2. Rigid body (RIGU) restrains
 C8B, C6B, C5B, C9B, C7B, C10B
 with sigma for 1-2 distances of 0.001 and sigma for 1-3 distances of 0.001
 C6A, C10A, C9A, C7A, C5A, C8A
 with sigma for 1-2 distances of 0.001 and sigma for 1-3 distances of 0.001
3. Others
 Fixed Sof: H1a(0.5) H1b(0.5) C8B(0.5) H8B(0.5) C9B(0.5) H9B(0.5) C10B(0.5)
 H10B(0.5) C5B(0.5) C6B(0.5) H6B(0.5) C7B(0.5) H7B(0.5) C6A(0.5) H6A(0.5)
 C7A(0.5) H7A(0.5) C8A(0.5) H8A(0.5) C9A(0.5) H9A(0.5) C10A(0.5) H10A(0.5)
 C5A(0.5) Cl4(0.4) Cl4A(0.1)
4.a Ternary CH refined with riding coordinates:
 N1(H1a), N1(H1b)
4.b Secondary CH2 refined with riding coordinates:
 N2(H2a,H2b), C3(H3a,H3b), C4(H4a,H4b), C2(H2c,H2d), C1(H1c,H1d)
4.c Aromatic/amide H refined with riding coordinates:
 C8B(H8B), C9B(H9B), C10B(H10B), C6B(H6B), C7B(H7B), C6A(H6A), C7A(H7A),
 C8A(H8A), C9A(H9A), C10A(H10A)
4.d Fitted hexagon refined as free rotating group:
 C8B(C9B,C10B,C5B,C6B,C7B), C6A(C7A,C8A,C9A,C10A,C5A)
;
_olex2_submission_special_instructions 'No special instructions were received'
_oxdiff_exptl_absorpt_empirical_details
;
Empirical correction (ABSPACK) includes:
- Absorption correction using spherical harmonics
- Frame scaling
- Detector area scaling
;
_oxdiff_exptl_absorpt_empirical_full_max 1.277
_oxdiff_exptl_absorpt_empirical_full_min 0.816

loop_
_space_group_symop_operation_xyz
'x, y, z'
'-x, y, -z+1/2'
'x+1/2, y+1/2, z'
'-x+1/2, y+1/2, -z+1/2'
'-x, -y, -z'
'x, -y, z-1/2'
'-x+1/2, -y+1/2, -z'
'x+1/2, -y+1/2, z-1/2'

loop_
_atom_site_label
_atom_site_type_symbol
_atom_site_fract_x
_atom_site_fract_y
_atom_site_fract_z
_atom_site_U_iso_or_equiv
_atom_site_adp_type
_atom_site_occupancy
_atom_site_site_symmetry_order
_atom_site_calc_flag
_atom_site_refinement_flags_posn
_atom_site_refinement_flags_adp
_atom_site_refinement_flags_occupancy
_atom_site_disorder_assembly
_atom_site_disorder_group
Sb1 Sb 0.5000 0.32689(3) 0.7500 0.0397(4) Uani 1 2 d S T P . .
Cl2 Cl 0.2874(2) 0.32137(10) 0.7170(3) 0.0540(7) Uani 1 1 d . . . . .
Cl3 Cl 0.5193(2) 0.39092(10) 0.9601(4) 0.0599(8) Uani 1 1 d . . . . .
Cl1 Cl 0.4816(3) 0.26164(12) 0.4898(4) 0.0686(9) Uani 1 1 d . . . . .
N1 N 0.2090(8) 0.3878(3) 0.1687(11) 0.055(2) Uani 1 1 d . . . . .
H1A H 0.1456 0.3829 0.0799 0.065 Uiso 0.5 1 calc R . . A 1
H1B H 0.1470 0.3778 0.0841 0.065 Uiso 0.5 1 calc R . . A 2
N2 N 0.2494(9) 0.2912(3) 0.2749(14) 0.066(3) Uani 1 1 d . . . . .
H2A H 0.2302 0.2578 0.2623 0.080 Uiso 1 1 calc R . . . .
H2B H 0.3123 0.2942 0.3636 0.080 Uiso 1 1 calc R . . . .
C3 C 0.1851(9) 0.3696(4) 0.3237(14) 0.051(3) Uani 1 1 d . . . . .
H3A H 0.2471 0.3750 0.4123 0.061 Uiso 1 1 calc R . . . .
H3B H 0.1248 0.3871 0.3469 0.061 Uiso 1 1 calc R . . . .
C4 C 0.1594(10) 0.3185(4) 0.3127(14) 0.055(3) Uani 1 1 d . . . . .
H4A H 0.1456 0.3075 0.4149 0.066 Uiso 1 1 calc R . . . .
H4B H 0.0948 0.3132 0.2286 0.066 Uiso 1 1 calc R . . . .
C2 C 0.3001(10) 0.3614(5) 0.1332(15) 0.064(3) Uani 1 1 d . . . . .
H2C H 0.3642 0.3672 0.2177 0.077 Uiso 1 1 calc R . . . .
H2D H 0.3139 0.3721 0.0308 0.077 Uiso 1 1 calc R . . . .
C1 C 0.2748(11) 0.3092(5) 0.1241(17) 0.071(4) Uani 1 1 d . . . . .
H1C H 0.2138 0.3035 0.0342 0.085 Uiso 1 1 calc R . . . .
H1D H 0.3360 0.2919 0.1031 0.085 Uiso 1 1 calc R . . . .
C8B C 0.2615(19) 0.5400(5) 0.213(4) 0.094(9) Uani 0.5 1 d . U . B 1
H8B H 0.2731 0.5727 0.2174 0.113 Uiso 0.5 1 calc R . . B 1
C9B C 0.1630(17) 0.5217(6) 0.229(3) 0.093(8) Uani 0.5 1 d G U . B 1
H9B H 0.1088 0.5421 0.2439 0.112 Uiso 0.5 1 calc R . . B 1
C10B C 0.1457(16) 0.4728(6) 0.222(3) 0.076(6) Uani 0.5 1 d G U . B 1
H10B H 0.0798 0.4606 0.2324 0.091 Uiso 0.5 1 calc R . . B 1
C5B C 0.2268(19) 0.4423(5) 0.199(3) 0.066(7) Uani 0.5 1 d G U . B 1
C6B C 0.3252(17) 0.4606(8) 0.183(4) 0.087(9) Uani 0.5 1 d G U . B 1
H6B H 0.3795 0.4401 0.1679 0.104 Uiso 0.5 1 calc R . . B 1
C7B C 0.3426(16) 0.5094(8) 0.190(5) 0.128(17) Uani 0.5 1 d G U . B 1
H7B H 0.4084 0.5217 0.1794 0.154 Uiso 0.5 1 calc R . . B 1
C6A C 0.3123(15) 0.4613(8) 0.212(4) 0.100(13) Uani 0.5 1 d . U . B 2
H6A H 0.3755 0.4446 0.2541 0.119 Uiso 0.5 1 calc R . . B 2
C7A C 0.3117(16) 0.5107(8) 0.220(4) 0.094(10) Uani 0.5 1 d G U . B 2
H7A H 0.3745 0.5271 0.2663 0.113 Uiso 0.5 1 calc R . . B 2
C8A C 0.2172(19) 0.5357(6) 0.158(4) 0.114(14) Uani 0.5 1 d G U . B 2
H8A H 0.2167 0.5687 0.1624 0.137 Uiso 0.5 1 calc R . . B 2
C9A C 0.1233(16) 0.5112(7) 0.088(3) 0.103(10) Uani 0.5 1 d G U . B 2
H9A H 0.0601 0.5279 0.0464 0.123 Uiso 0.5 1 calc R . . B 2
C10A C 0.1239(16) 0.4618(7) 0.081(3) 0.099(10) Uani 0.5 1 d G U . B 2
H10A H 0.0611 0.4454 0.0342 0.119 Uiso 0.5 1 calc R . . B 2
C5A C 0.2184(19) 0.4368(6) 0.143(3) 0.063(6) Uani 0.5 1 d G U . B 2
Cl4 Cl 0.0102(5) 0.3778(3) -0.0608(8) 0.0395(14) Uani 0.4 1 d . . . C 1
Cl4A Cl 0.028(2) 0.3528(9) -0.071(3) 0.031(5) Uani 0.1 1 d . . . D 2

loop_
_atom_site_aniso_label
_atom_site_aniso_U_11
_atom_site_aniso_U_22
_atom_site_aniso_U_33
_atom_site_aniso_U_23
_atom_site_aniso_U_13
_atom_site_aniso_U_12
Sb1 0.0396(6) 0.0404(6) 0.0384(5) 0.000 0.0074(4) 0.000
Cl2 0.0488(15) 0.0540(16) 0.0567(15) 0.0026(12) 0.0067(12) -0.0016(12)
Cl3 0.0639(18) 0.0568(16) 0.0611(17) -0.0148(13) 0.0187(14) -0.0043(13)
Cl1 0.070(2) 0.073(2) 0.0637(18) -0.0049(15) 0.0184(15) -0.0162(16)
N1 0.051(5) 0.058(6) 0.056(5) 0.018(5) 0.014(4) -0.002(4)
N2 0.063(6) 0.048(5) 0.085(8) -0.007(5) 0.009(6) -0.006(5)
C3 0.055(6) 0.046(6) 0.056(6) 0.006(5) 0.021(5) -0.007(5)
C4 0.062(7) 0.059(7) 0.045(6) 0.007(5) 0.012(5) -0.015(6)
C2 0.051(7) 0.086(9) 0.060(7) 0.006(7) 0.021(6) -0.020(6)
C1 0.067(8) 0.078(9) 0.072(9) -0.014(7) 0.027(7) 0.005(7)
C8B 0.095(11) 0.054(7) 0.13(3) 0.010(7) 0.010(13) -0.001(7)
C9B 0.097(11) 0.054(7) 0.12(2) 0.000(8) 0.013(13) -0.004(7)
C10B 0.097(10) 0.054(7) 0.070(15) 0.001(9) 0.007(9) -0.004(7)
C5B 0.098(11) 0.052(7) 0.043(18) 0.012(7) 0.005(10) -0.001(6)
C6B 0.103(11) 0.053(8) 0.10(3) 0.018(9) 0.022(12) 0.001(7)
C7B 0.112(12) 0.053(8) 0.23(5) 0.013(10) 0.053(19) -0.001(7)
C6A 0.098(10) 0.064(8) 0.12(3) 0.011(10) -0.005(12) -0.008(7)
C7A 0.099(11) 0.063(8) 0.11(2) 0.012(10) -0.002(12) -0.009(7)
C8A 0.103(12) 0.063(8) 0.15(3) 0.008(8) -0.016(15) -0.007(7)
C9A 0.100(11) 0.063(8) 0.13(3) 0.008(10) -0.008(12) -0.007(7)
C10A 0.098(10) 0.063(8) 0.12(2) 0.009(10) -0.005(10) -0.007(7)
C5A 0.091(10) 0.063(8) 0.037(16) 0.015(7) 0.019(9) -0.009(7)
Cl4 0.033(3) 0.044(4) 0.037(3) -0.003(3) -0.001(2) -0.001(3)
Cl4A 0.040(13) 0.020(11) 0.028(11) 0.002(10) -0.004(9) -0.001(11)

loop_
_atom_type_symbol
_atom_type_description
_atom_type_scat_dispersion_real
_atom_type_scat_dispersion_imag
_atom_type_scat_source
C C 0.0181 0.0091 'International Tables Vol C Tables 4.2.6.8 and 6.1.1.4'
H H 0.0000 0.0000 'International Tables Vol C Tables 4.2.6.8 and 6.1.1.4'
Cl Cl 0.3639 0.7018 'International Tables Vol C Tables 4.2.6.8 and 6.1.1.4'
N N 0.0311 0.0180 'International Tables Vol C Tables 4.2.6.8 and 6.1.1.4'
Sb Sb -0.0562 5.8946 'International Tables Vol C Tables 4.2.6.8 and 6.1.1.4'

loop_
_geom_angle_atom_site_label_1
_geom_angle_atom_site_label_2
_geom_angle_atom_site_label_3
_geom_angle
_geom_angle_site_symmetry_1
_geom_angle_site_symmetry_3
_geom_angle_publ_flag
Cl2 Sb1 Cl2 173.32(12) . 2_656 ?
Cl2 Sb1 Cl1 87.00(9) 2_656 . ?
Cl2 Sb1 Cl1 88.68(9) 2_656 2_656 ?
Cl2 Sb1 Cl1 88.68(9) . . ?
Cl2 Sb1 Cl1 86.99(9) . 2_656 ?
Cl3 Sb1 Cl2 91.88(9) 2_656 . ?
Cl3 Sb1 Cl2 91.88(9) . 2_656 ?
Cl3 Sb1 Cl2 92.92(9) 2_656 2_656 ?
Cl3 Sb1 Cl2 92.92(9) . . ?
Cl3 Sb1 Cl3 88.02(14) . 2_656 ?
Cl3 Sb1 Cl1 86.33(10) . 2_656 ?
Cl3 Sb1 Cl1 174.18(10) 2_656 2_656 ?
Cl3 Sb1 Cl1 86.33(10) 2_656 . ?
Cl3 Sb1 Cl1 174.18(10) . . ?
Cl1 Sb1 Cl1 99.35(14) 2_656 . ?
C3 N1 H1A 109.1 . . ?
C3 N1 H1B 104.6 . . ?
C3 N1 C5B 103.9(12) . . ?
C2 N1 H1A 109.1 . . ?
C2 N1 H1B 104.6 . . ?
C2 N1 C3 109.5(9) . . ?
C2 N1 C5B 116.0(12) . . ?
C5B N1 H1A 109.1 . . ?
C5A N1 H1B 104.6 . . ?
C5A N1 C3 120.7(13) . . ?
C5A N1 C2 111.4(12) . . ?
H2A N2 H2B 108.2 . . ?
C4 N2 H2A 109.6 . . ?
C4 N2 H2B 109.6 . . ?
C4 N2 C1 110.1(10) . . ?
C1 N2 H2A 109.6 . . ?
C1 N2 H2B 109.6 . . ?
N1 C3 H3A 109.4 . . ?
N1 C3 H3B 109.4 . . ?
H3A C3 H3B 108.0 . . ?
C4 C3 N1 111.3(9) . . ?
C4 C3 H3A 109.4 . . ?
C4 C3 H3B 109.4 . . ?
N2 C4 C3 110.3(9) . . ?
N2 C4 H4A 109.6 . . ?
N2 C4 H4B 109.6 . . ?
C3 C4 H4A 109.6 . . ?
C3 C4 H4B 109.6 . . ?
H4A C4 H4B 108.1 . . ?
N1 C2 H2C 109.8 . . ?
N1 C2 H2D 109.8 . . ?
N1 C2 C1 109.5(9) . . ?
H2C C2 H2D 108.2 . . ?
C1 C2 H2C 109.8 . . ?
C1 C2 H2D 109.8 . . ?
N2 C1 C2 112.2(10) . . ?
N2 C1 H1C 109.2 . . ?
N2 C1 H1D 109.2 . . ?
C2 C1 H1C 109.2 . . ?
C2 C1 H1D 109.2 . . ?
H1C C1 H1D 107.9 . . ?
C9B C8B H8B 120.0 . . ?
C9B C8B C7B 120.0 . . ?
C7B C8B H8B 120.0 . . ?
C8B C9B H9B 120.0 . . ?
C8B C9B C10B 120.0 . . ?
C10B C9B H9B 120.0 . . ?
C9B C10B H10B 120.0 . . ?
C9B C10B C5B 120.0 . . ?
C5B C10B H10B 120.0 . . ?
C10B C5B N1 123.0(15) . . ?
C10B C5B C6B 120.0 . . ?
C6B C5B N1 116.6(15) . . ?
C5B C6B H6B 120.0 . . ?
C5B C6B C7B 120.0 . . ?
C7B C6B H6B 120.0 . . ?
C8B C7B H7B 120.0 . . ?
C6B C7B C8B 120.0 . . ?
C6B C7B H7B 120.0 . . ?
C7A C6A H6A 120.0 . . ?
C7A C6A C5A 120.0 . . ?
C5A C6A H6A 120.0 . . ?
C6A C7A H7A 120.0 . . ?
C6A C7A C8A 120.0 . . ?
C8A C7A H7A 120.0 . . ?
C7A C8A H8A 120.0 . . ?
C9A C8A C7A 120.0 . . ?
C9A C8A H8A 120.0 . . ?
C8A C9A H9A 120.0 . . ?
C8A C9A C10A 120.0 . . ?
C10A C9A H9A 120.0 . . ?
C9A C10A H10A 120.0 . . ?
C5A C10A C9A 120.0 . . ?
C5A C10A H10A 120.0 . . ?
C6A C5A N1 121.0(16) . . ?
C10A C5A N1 117.1(15) . . ?
C10A C5A C6A 120.0 . . ?

loop_
_geom_bond_atom_site_label_1
_geom_bond_atom_site_label_2
_geom_bond_distance
_geom_bond_site_symmetry_2
_geom_bond_publ_flag
Sb1 Cl2 2.665(3) 2_656 ?
Sb1 Cl2 2.665(3) . ?
Sb1 Cl3 2.501(3) . ?
Sb1 Cl3 2.501(3) 2_656 ?
Sb1 Cl1 2.833(3) 2_656 ?
Sb1 Cl1 2.833(3) . ?
N1 H1A 0.9800 . ?
N1 H1B 0.9800 . ?
N1 C3 1.500(13) . ?
N1 C2 1.464(15) . ?
N1 C5B 1.561(17) . ?
N1 C5A 1.405(19) . ?
N2 H2A 0.9700 . ?
N2 H2B 0.9700 . ?
N2 C4 1.473(15) . ?
N2 C1 1.474(17) . ?
C3 H3A 0.9700 . ?
C3 H3B 0.9700 . ?
C3 C4 1.473(15) . ?
C4 H4A 0.9700 . ?
C4 H4B 0.9700 . ?
C2 H2C 0.9700 . ?
C2 H2D 0.9700 . ?
C2 C1 1.499(18) . ?
C1 H1C 0.9700 . ?
C1 H1D 0.9700 . ?
C8B H8B 0.9300 . ?
C8B C9B 1.3900 . ?
C8B C7B 1.3900 . ?
C9B H9B 0.9300 . ?
C9B C10B 1.3900 . ?
C10B H10B 0.9300 . ?
C10B C5B 1.3900 . ?
C5B C6B 1.3900 . ?
C6B H6B 0.9300 . ?
C6B C7B 1.3900 . ?
C7B H7B 0.9300 . ?
C6A H6A 0.9300 . ?
C6A C7A 1.3900 . ?
C6A C5A 1.3900 . ?
C7A H7A 0.9300 . ?
C7A C8A 1.3900 . ?
C8A H8A 0.9300 . ?
C8A C9A 1.3900 . ?
C9A H9A 0.9300 . ?
C9A C10A 1.3900 . ?
C10A H10A 0.9300 . ?
C10A C5A 1.3900 . ?

loop_
_geom_torsion_atom_site_label_1
_geom_torsion_atom_site_label_2
_geom_torsion_atom_site_label_3
_geom_torsion_atom_site_label_4
_geom_torsion
_geom_torsion_site_symmetry_1
_geom_torsion_site_symmetry_2
_geom_torsion_site_symmetry_3
_geom_torsion_site_symmetry_4
_geom_torsion_publ_flag
N1 C3 C4 N2 58.2(13) . . . . ?
N1 C2 C1 N2 -57.5(14) . . . . ?
N1 C5B C6B C7B 172.7(18) . . . . ?
C3 N1 C2 C1 57.1(13) . . . . ?
C3 N1 C5B C10B -64.9(18) . . . . ?
C3 N1 C5B C6B 122.6(13) . . . . ?
C3 N1 C5A C6A 79.1(19) . . . . ?
C3 N1 C5A C10A -85.5(19) . . . . ?
C4 N2 C1 C2 56.6(14) . . . . ?
C2 N1 C3 C4 -59.0(12) . . . . ?
C2 N1 C5B C10B 174.9(14) . . . . ?
C2 N1 C5B C6B 2.4(17) . . . . ?
C2 N1 C5A C6A -51.4(19) . . . . ?
C2 N1 C5A C10A 144.0(14) . . . . ?
C1 N2 C4 C3 -56.3(13) . . . . ?
C8B C9B C10B C5B 0.0 . . . . ?
C9B C8B C7B C6B 0.0 . . . . ?
C9B C10B C5B N1 -172(2) . . . . ?
C9B C10B C5B C6B 0.0 . . . . ?
C10B C5B C6B C7B 0.0 . . . . ?
C5B N1 C3 C4 176.5(12) . . . . ?
C5B N1 C2 C1 174.2(13) . . . . ?
C5B N1 C5A C6A 57(5) . . . . ?
C5B N1 C5A C10A -108(5) . . . . ?
C5B C6B C7B C8B 0.0 . . . . ?
C7B C8B C9B C10B 0.0 . . . . ?
C6A C7A C8A C9A 0.0 . . . . ?
C7A C6A C5A N1 -164(2) . . . . ?
C7A C6A C5A C10A 0.0 . . . . ?
C7A C8A C9A C10A 0.0 . . . . ?
C8A C9A C10A C5A 0.0 . . . . ?
C9A C10A C5A N1 165(2) . . . . ?
C9A C10A C5A C6A 0.0 . . . . ?
C5A N1 C3 C4 169.7(14) . . . . ?
C5A N1 C2 C1 -166.8(14) . . . . ?
C5A N1 C5B C10B 96(5) . . . . ?
C5A N1 C5B C6B -77(5) . . . . ?
C5A C6A C7A C8A 0.0 . . . . ?
